data_4127602
loop_
_publ_author_name
'Yuvaraj, K.'
'Douair, Iskander'
'Paparo, Albert'
'Maron, Laurent'
'Jones, Cameron'

_publ_section_title
;
 Reductive Trimerization of CO to the Deltate Dianion Using Activated
 Magnesium(I) Compounds.
;
_journal_issue 22
_journal_name_full 'Journal of the American Chemical Society'
_journal_page_first 8764
_journal_page_last 8768
_journal_paper_doi 10.1021/jacs.9b04085
_journal_volume 141
_journal_year 2019
_chemical_formula_sum 'C40 H56 Mg N5'
_chemical_formula_weight 631.20
_space_group_crystal_system triclinic
_space_group_IT_number 2
_space_group_name_Hall '-P 1'
_space_group_name_H-M_alt 'P -1'
_symmetry_space_group_name_Hall '-P 1'
_symmetry_space_group_name_H-M 'P -1'
_atom_sites_solution_hydrogens geom
_audit_creation_method SHELXL-2016/6
_cell_angle_alpha 80.021(2)
_cell_angle_beta 79.085(2)
_cell_angle_gamma 78.468(2)
_cell_formula_units_Z 2
_cell_length_a 11.3076(2)
_cell_length_b 12.1875(3)
_cell_length_c 14.7195(3)
_cell_measurement_reflns_used 18734
_cell_measurement_temperature 123(2)
_cell_measurement_theta_max 76.9670
_cell_measurement_theta_min 3.0750
_cell_volume 1932.18(7)
_computing_cell_refinement 'CrysAlisPro 1.171.39.46 (Rigaku OD, 2018)'
_computing_data_collection 'CrysAlisPro 1.171.39.46 (Rigaku OD, 2018)'
_computing_data_reduction 'CrysAlisPro 1.171.39.46 (Rigaku OD, 2018)'
_computing_molecular_graphics xseed
_computing_publication_material Ciftab
_computing_structure_refinement 'SHELXL-2016/6 (Sheldrick, 2016)'
_computing_structure_solution 'SHELXT 2014/5 (Sheldrick, 2014)'
_diffrn_ambient_temperature 123(2)
_diffrn_measured_fraction_theta_full 0.998
_diffrn_measured_fraction_theta_max 0.998
_diffrn_measurement_device_type 'XtaLAB Synergy, Dualflex, HyPix'
_diffrn_radiation_type CuK\a
_diffrn_radiation_wavelength 1.54184
_diffrn_reflns_av_R_equivalents 0.0603
_diffrn_reflns_av_unetI/netI 0.0427
_diffrn_reflns_Laue_measured_fraction_full 0.998
_diffrn_reflns_Laue_measured_fraction_max 0.998
_diffrn_reflns_limit_h_max 13
_diffrn_reflns_limit_h_min -13
_diffrn_reflns_limit_k_max 14
_diffrn_reflns_limit_k_min -14
_diffrn_reflns_limit_l_max 17
_diffrn_reflns_limit_l_min -17
_diffrn_reflns_number 37343
_diffrn_reflns_point_group_measured_fraction_full 0.998
_diffrn_reflns_point_group_measured_fraction_max 0.998
_diffrn_reflns_theta_full 67.684
_diffrn_reflns_theta_max 67.991
_diffrn_reflns_theta_min 6.481
_diffrn_source 'micro-focus sealed X-ray tube'
_exptl_absorpt_coefficient_mu 0.632
_exptl_absorpt_correction_T_max 1.00000
_exptl_absorpt_correction_T_min 0.69605
_exptl_absorpt_correction_type multi-scan
_exptl_absorpt_process_details
;
CrysAlisPro 1.171.39.46 (Rigaku Oxford Diffraction, 2018)
Empirical absorption correction using spherical harmonics,
 implemented in SCALE3 ABSPACK scaling algorithm.
;
_exptl_crystal_colour colorless
_exptl_crystal_density_diffrn 1.085
_exptl_crystal_description block
_exptl_crystal_F_000 686
_exptl_crystal_size_max 0.170
_exptl_crystal_size_mid 0.160
_exptl_crystal_size_min 0.120
_refine_diff_density_max 1.705
_refine_diff_density_min -0.928
_refine_diff_density_rms 0.082
_refine_ls_extinction_method none
_refine_ls_goodness_of_fit_ref 1.054
_refine_ls_hydrogen_treatment constr
_refine_ls_matrix_type full
_refine_ls_number_parameters 414
_refine_ls_number_reflns 7031
_refine_ls_number_restraints 1
_refine_ls_restrained_S_all 1.055
_refine_ls_R_factor_all 0.0810
_refine_ls_R_factor_gt 0.0751
_refine_ls_shift/su_max 0.000
_refine_ls_shift/su_mean 0.000
_refine_ls_structure_factor_coef Fsqd
_refine_ls_weighting_details 'w=1/[\s^2^(Fo^2^)+(0.1374P)^2^+2.2604P] where P=(Fo^2^+2Fc^2^)/3'
_refine_ls_weighting_scheme calc
_refine_ls_wR_factor_gt 0.2251
_refine_ls_wR_factor_ref 0.2324
_reflns_Friedel_coverage 0.000
_reflns_number_gt 6220
_reflns_number_total 7031
_reflns_threshold_expression 'I > 2\s(I)'
_cod_data_source_file ja9b04085_si_009.cif
_cod_data_source_block Cj1354
_cod_database_code 4127602
_shelx_shelxl_version_number 2016/6
_shelx_space_group_comment
;
The symmetry employed for this shelxl refinement is uniquely defined
by the following loop, which should always be used as a source of
symmetry information in preference to the above space-group names.
They are only intended as comments.
;
_shelx_estimated_absorpt_t_min 0.900
_shelx_estimated_absorpt_t_max 0.928

loop_
_space_group_symop_operation_xyz
'x, y, z'
'-x, -y, -z'

loop_
_atom_site_label
_atom_site_type_symbol
_atom_site_fract_x
_atom_site_fract_y
_atom_site_fract_z
_atom_site_U_iso_or_equiv
_atom_site_adp_type
_atom_site_occupancy
_atom_site_site_symmetry_order
_atom_site_calc_flag
_atom_site_refinement_flags_posn
_atom_site_refinement_flags_adp
Mg1 Mg 0.54060(7) 0.25992(6) 0.68884(5) 0.0214(2) Uani 1 1 d . .
N1 N 0.3945(2) 0.30765(19) 0.62039(15) 0.0300(5) Uani 1 1 d . .
C1 C 0.3108(3) 0.3311(3) 0.5834(2) 0.0376(7) Uani 1 1 d . .
N2 N 0.56725(18) 0.09452(17) 0.75085(14) 0.0230(4) Uani 1 1 d . .
C2 C 0.6374(3) -0.0606(2) 0.87126(19) 0.0325(6) Uani 1 1 d . .
H2A H 0.604104 -0.107278 0.837882 0.049 Uiso 1 1 calc R U
H2B H 0.605763 -0.074333 0.938202 0.049 Uiso 1 1 calc R U
H2C H 0.726867 -0.080159 0.861396 0.049 Uiso 1 1 calc R U
N3 N 0.51092(19) 0.31868(17) 0.81499(14) 0.0248(5) Uani 1 1 d . .
C3 C 0.5996(2) 0.0635(2) 0.83452(17) 0.0252(5) Uani 1 1 d . .
N4 N 0.72558(18) 0.34519(17) 0.50347(14) 0.0240(4) Uani 1 1 d . .
C4 C 0.6012(2) 0.1406(2) 0.89557(17) 0.0280(5) Uani 1 1 d . .
H4 H 0.640943 0.109613 0.948015 0.034 Uiso 1 1 calc R U
N5 N 0.81967(18) 0.28945(18) 0.61960(14) 0.0255(5) Uani 1 1 d . .
C5 C 0.5524(2) 0.2569(2) 0.88976(17) 0.0274(5) Uani 1 1 d . .
C6 C 0.5482(3) 0.3111(3) 0.9760(2) 0.0409(7) Uani 1 1 d . .
H6A H 0.607915 0.362304 0.962811 0.061 Uiso 1 1 calc R U
H6B H 0.567857 0.252051 1.027877 0.061 Uiso 1 1 calc R U
H6C H 0.466057 0.353869 0.992953 0.061 Uiso 1 1 calc R U
C7 C 0.5542(2) 0.0117(2) 0.69637(17) 0.0245(5) Uani 1 1 d . .
C8 C 0.4351(2) -0.0065(2) 0.69469(17) 0.0256(5) Uani 1 1 d . .
C9 C 0.4212(3) -0.0794(2) 0.63589(19) 0.0318(6) Uani 1 1 d . .
H9 H 0.341706 -0.092951 0.634547 0.038 Uiso 1 1 calc R U
C10 C 0.5202(3) -0.1324(2) 0.5795(2) 0.0358(6) Uani 1 1 d . .
H10 H 0.508660 -0.181336 0.539442 0.043 Uiso 1 1 calc R U
C11 C 0.6365(3) -0.1138(2) 0.58146(19) 0.0333(6) Uani 1 1 d . .
H11 H 0.704569 -0.151046 0.543020 0.040 Uiso 1 1 calc R U
C12 C 0.6554(2) -0.0415(2) 0.63881(18) 0.0287(6) Uani 1 1 d . .
C13 C 0.3249(2) 0.0532(2) 0.75579(18) 0.0268(5) Uani 1 1 d . .
H13 H 0.340068 0.131151 0.756331 0.032 Uiso 1 1 calc R U
C14 C 0.3119(3) -0.0052(3) 0.85682(19) 0.0358(6) Uani 1 1 d . .
H14A H 0.240189 0.034843 0.893875 0.054 Uiso 1 1 calc R U
H14B H 0.385354 -0.004301 0.882773 0.054 Uiso 1 1 calc R U
H14C H 0.301952 -0.083637 0.858635 0.054 Uiso 1 1 calc R U
C15 C 0.2053(3) 0.0660(3) 0.7182(2) 0.0386(7) Uani 1 1 d . .
H15A H 0.215705 0.100854 0.652614 0.058 Uiso 1 1 calc R U
H15B H 0.140519 0.114093 0.754920 0.058 Uiso 1 1 calc R U
H15C H 0.182894 -0.008609 0.722859 0.058 Uiso 1 1 calc R U
C16 C 0.7841(2) -0.0192(2) 0.6345(2) 0.0357(6) Uani 1 1 d . .
H16 H 0.780153 0.033391 0.680508 0.043 Uiso 1 1 calc R U
C17 C 0.8306(3) 0.0397(3) 0.5374(2) 0.0416(7) Uani 1 1 d . .
H17A H 0.843632 -0.012985 0.491733 0.062 Uiso 1 1 calc R U
H17B H 0.907944 0.063771 0.538447 0.062 Uiso 1 1 calc R U
H17C H 0.770023 0.105894 0.520027 0.062 Uiso 1 1 calc R U
C18 C 0.8740(3) -0.1274(3) 0.6611(3) 0.0517(9) Uani 1 1 d . .
H18A H 0.843172 -0.163576 0.723573 0.078 Uiso 1 1 calc R U
H18B H 0.954016 -0.108018 0.661161 0.078 Uiso 1 1 calc R U
H18C H 0.882028 -0.179476 0.615682 0.078 Uiso 1 1 calc R U
C19 C 0.4444(2) 0.4316(2) 0.82091(17) 0.0274(5) Uani 1 1 d . .
C20 C 0.5043(3) 0.5253(2) 0.79134(18) 0.0302(6) Uani 1 1 d . .
C21 C 0.4351(3) 0.6336(2) 0.79196(19) 0.0347(6) Uani 1 1 d . .
H21 H 0.474822 0.697369 0.772095 0.042 Uiso 1 1 calc R U
C22 C 0.3105(3) 0.6501(2) 0.8207(2) 0.0394(7) Uani 1 1 d . .
H22 H 0.264963 0.724644 0.820535 0.047 Uiso 1 1 calc R U
C23 C 0.2518(3) 0.5574(3) 0.8500(2) 0.0378(7) Uani 1 1 d . .
H23 H 0.165965 0.569243 0.870468 0.045 Uiso 1 1 calc R U
C24 C 0.3163(2) 0.4471(2) 0.85006(19) 0.0314(6) Uani 1 1 d . .
C25 C 0.6414(3) 0.5107(2) 0.7595(2) 0.0335(6) Uani 1 1 d . .
H25 H 0.673801 0.427743 0.763621 0.040 Uiso 1 1 calc R U
C26 C 0.6742(3) 0.5633(3) 0.6578(2) 0.0443(7) Uani 1 1 d . .
H26A H 0.631083 0.533642 0.618092 0.066 Uiso 1 1 calc R U
H26B H 0.762590 0.544204 0.637586 0.066 Uiso 1 1 calc R U
H26C H 0.649812 0.645666 0.652492 0.066 Uiso 1 1 calc R U
C27 C 0.7047(3) 0.5588(3) 0.8228(3) 0.0514(8) Uani 1 1 d . .
H27A H 0.674820 0.640362 0.820230 0.077 Uiso 1 1 calc R U
H27B H 0.793283 0.545358 0.801586 0.077 Uiso 1 1 calc R U
H27C H 0.686747 0.521662 0.887210 0.077 Uiso 1 1 calc R U
C28 C 0.2487(3) 0.3473(2) 0.8821(2) 0.0363(6) Uani 1 1 d . .
H28 H 0.308848 0.277164 0.869767 0.044 Uiso 1 1 calc R U
C29 C 0.2015(5) 0.3354(4) 0.9865(3) 0.0709(13) Uani 1 1 d . .
H29A H 0.144928 0.404415 1.001444 0.106 Uiso 1 1 calc R U
H29B H 0.270437 0.323621 1.020713 0.106 Uiso 1 1 calc R U
H29C H 0.158729 0.270584 1.004691 0.106 Uiso 1 1 calc R U
C30 C 0.1448(3) 0.3526(3) 0.8293(2) 0.0433(7) Uani 1 1 d . .
H30A H 0.083604 0.420182 0.840334 0.065 Uiso 1 1 calc R U
H30B H 0.107096 0.284995 0.850932 0.065 Uiso 1 1 calc R U
H30C H 0.176483 0.356035 0.762255 0.065 Uiso 1 1 calc R U
C31 C 0.7071(2) 0.3024(2) 0.59521(17) 0.0241(5) Uani 1 1 d . .
C32 C 0.6310(2) 0.3751(2) 0.44386(18) 0.0304(6) Uani 1 1 d . .
H32A H 0.551673 0.365059 0.481669 0.046 Uiso 1 1 calc R U
H32B H 0.650449 0.325994 0.394966 0.046 Uiso 1 1 calc R U
H32C H 0.627461 0.454134 0.414956 0.046 Uiso 1 1 calc R U
C33 C 0.8896(3) 0.4034(3) 0.37280(19) 0.0359(6) Uani 1 1 d . .
H33A H 0.977658 0.403492 0.364249 0.054 Uiso 1 1 calc R U
H33B H 0.846449 0.480850 0.357980 0.054 Uiso 1 1 calc R U
H33C H 0.873421 0.355467 0.331162 0.054 Uiso 1 1 calc R U
C34 C 0.8461(2) 0.3589(2) 0.47111(18) 0.0272(5) Uani 1 1 d . .
C35 C 0.9059(2) 0.3234(2) 0.54521(18) 0.0283(5) Uani 1 1 d . .
C36 C 1.0352(2) 0.3200(3) 0.5543(2) 0.0374(7) Uani 1 1 d . .
H36A H 1.078108 0.354775 0.495446 0.056 Uiso 1 1 calc R U
H36B H 1.074862 0.241256 0.568482 0.056 Uiso 1 1 calc R U
H36C H 1.037927 0.361790 0.604827 0.056 Uiso 1 1 calc R U
C37 C 0.8494(2) 0.2427(3) 0.71226(19) 0.0333(6) Uani 1 1 d . .
H37A H 0.775699 0.223089 0.753792 0.050 Uiso 1 1 calc R U
H37B H 0.880311 0.298843 0.737359 0.050 Uiso 1 1 calc R U
H37C H 0.912008 0.174598 0.707903 0.050 Uiso 1 1 calc R U
C38 C 0.0611(6) -0.1108(6) 1.0149(5) 0.109(2) Uiso 1 1 d D .
H38 H 0.104730 -0.185325 1.027998 0.131 Uiso 1 1 calc R U
C39 C 0.0587(6) -0.0301(5) 1.0688(5) 0.0962(16) Uiso 1 1 d . .
H39 H 0.102570 -0.054471 1.119751 0.115 Uiso 1 1 calc R U
C40 C 0.0034(7) 0.0795(7) 1.0611(5) 0.119(2) Uiso 1 1 d . .
H40 H 0.007614 0.129912 1.102429 0.143 Uiso 1 1 calc R U

loop_
_atom_site_aniso_label
_atom_site_aniso_U_11
_atom_site_aniso_U_22
_atom_site_aniso_U_33
_atom_site_aniso_U_23
_atom_site_aniso_U_13
_atom_site_aniso_U_12
Mg1 0.0225(4) 0.0244(4) 0.0168(4) -0.0011(3) -0.0015(3) -0.0058(3)
N1 0.0297(11) 0.0341(12) 0.0247(11) -0.0016(9) -0.0002(9) -0.0081(9)
C1 0.0290(14) 0.0491(17) 0.0336(15) 0.0004(13) -0.0047(12) -0.0101(12)
N2 0.0232(10) 0.0246(10) 0.0198(10) -0.0016(8) 0.0000(8) -0.0052(8)
C2 0.0351(14) 0.0308(14) 0.0272(13) 0.0044(11) -0.0042(11) -0.0038(11)
N3 0.0295(11) 0.0253(10) 0.0198(10) -0.0019(8) -0.0030(8) -0.0067(8)
C3 0.0225(11) 0.0268(12) 0.0237(12) 0.0014(10) -0.0014(9) -0.0044(9)
N4 0.0233(10) 0.0271(10) 0.0207(10) -0.0003(8) -0.0012(8) -0.0071(8)
C4 0.0297(13) 0.0342(14) 0.0191(12) 0.0007(10) -0.0063(10) -0.0049(10)
N5 0.0224(10) 0.0314(11) 0.0217(10) -0.0002(8) -0.0026(8) -0.0063(8)
C5 0.0311(13) 0.0335(13) 0.0183(12) -0.0027(10) -0.0031(9) -0.0091(10)
C6 0.0578(19) 0.0438(16) 0.0232(14) -0.0083(12) -0.0123(13) -0.0049(14)
C7 0.0299(12) 0.0210(11) 0.0208(12) 0.0008(9) -0.0027(10) -0.0046(9)
C8 0.0310(13) 0.0231(12) 0.0213(12) 0.0023(9) -0.0025(10) -0.0076(10)
C9 0.0380(14) 0.0281(13) 0.0308(14) -0.0019(11) -0.0050(11) -0.0118(11)
C10 0.0485(16) 0.0289(13) 0.0316(15) -0.0070(11) -0.0027(12) -0.0118(12)
C11 0.0393(15) 0.0279(13) 0.0292(14) -0.0065(11) 0.0037(11) -0.0046(11)
C12 0.0305(13) 0.0253(12) 0.0276(13) -0.0020(10) 0.0003(10) -0.0046(10)
C13 0.0249(12) 0.0286(13) 0.0255(13) 0.0006(10) 0.0000(10) -0.0089(10)
C14 0.0304(13) 0.0462(16) 0.0270(14) 0.0028(12) 0.0027(11) -0.0116(12)
C15 0.0284(14) 0.0478(17) 0.0386(16) -0.0036(13) -0.0059(12) -0.0060(12)
C16 0.0269(13) 0.0392(15) 0.0390(16) -0.0133(12) 0.0027(11) -0.0020(11)
C17 0.0337(15) 0.0432(16) 0.0456(18) -0.0147(14) 0.0108(13) -0.0102(12)
C18 0.0373(17) 0.057(2) 0.056(2) -0.0129(16) -0.0076(15) 0.0091(15)
C19 0.0370(14) 0.0288(13) 0.0179(12) -0.0051(10) -0.0058(10) -0.0063(10)
C20 0.0408(15) 0.0300(13) 0.0215(12) -0.0045(10) -0.0068(11) -0.0078(11)
C21 0.0505(17) 0.0279(13) 0.0283(14) -0.0045(11) -0.0094(12) -0.0094(12)
C22 0.0494(17) 0.0310(14) 0.0381(16) -0.0114(12) -0.0108(13) 0.0017(12)
C23 0.0371(15) 0.0392(16) 0.0374(16) -0.0116(12) -0.0067(12) -0.0014(12)
C24 0.0348(14) 0.0331(14) 0.0268(13) -0.0055(11) -0.0047(11) -0.0061(11)
C25 0.0384(15) 0.0319(14) 0.0313(14) -0.0047(11) -0.0022(11) -0.0115(11)
C26 0.0552(19) 0.0352(15) 0.0373(17) -0.0010(13) 0.0067(14) -0.0128(13)
C27 0.0446(18) 0.067(2) 0.051(2) -0.0183(17) -0.0068(15) -0.0214(16)
C28 0.0334(14) 0.0361(15) 0.0396(16) -0.0045(12) -0.0041(12) -0.0086(11)
C29 0.107(3) 0.084(3) 0.0368(19) 0.0107(19) -0.022(2) -0.057(3)
C30 0.0437(17) 0.0542(19) 0.0350(16) 0.0000(13) -0.0057(13) -0.0212(14)
C31 0.0250(12) 0.0250(12) 0.0220(12) -0.0017(9) -0.0031(9) -0.0058(9)
C32 0.0306(13) 0.0380(14) 0.0235(13) 0.0013(11) -0.0064(10) -0.0105(11)
C33 0.0321(14) 0.0433(16) 0.0273(14) 0.0017(12) 0.0035(11) -0.0083(12)
C34 0.0244(12) 0.0279(12) 0.0274(13) -0.0018(10) 0.0003(10) -0.0064(10)
C35 0.0238(12) 0.0313(13) 0.0282(13) -0.0024(10) 0.0003(10) -0.0068(10)
C36 0.0238(13) 0.0484(17) 0.0386(16) -0.0022(13) -0.0023(11) -0.0090(11)
C37 0.0296(13) 0.0445(16) 0.0254(13) 0.0016(11) -0.0079(10) -0.0076(11)

loop_
_atom_type_symbol
_atom_type_description
_atom_type_scat_dispersion_real
_atom_type_scat_dispersion_imag
_atom_type_scat_source
C C 0.0181 0.0091 'International Tables Vol C Tables 4.2.6.8 and 6.1.1.4'
H H 0.0000 0.0000 'International Tables Vol C Tables 4.2.6.8 and 6.1.1.4'
Mg Mg 0.1719 0.1771 'International Tables Vol C Tables 4.2.6.8 and 6.1.1.4'
N N 0.0311 0.0180 'International Tables Vol C Tables 4.2.6.8 and 6.1.1.4'

loop_
_geom_angle_atom_site_label_1
_geom_angle_atom_site_label_2
_geom_angle_atom_site_label_3
_geom_angle
_geom_angle_site_symmetry_1
_geom_angle_site_symmetry_3
N1 Mg1 N3 113.05(9) . .
N1 Mg1 N2 115.41(9) . .
N3 Mg1 N2 92.16(9) . .
N1 Mg1 C31 109.94(9) . .
N3 Mg1 C31 114.00(9) . .
N2 Mg1 C31 111.39(9) . .
C1 N1 Mg1 177.6(2) . .
C3 N2 C7 120.9(2) . .
C3 N2 Mg1 122.79(17) . .
C7 N2 Mg1 116.25(15) . .
C3 C2 H2A 109.5 . .
C3 C2 H2B 109.5 . .
H2A C2 H2B 109.5 . .
C3 C2 H2C 109.5 . .
H2A C2 H2C 109.5 . .
H2B C2 H2C 109.5 . .
C5 N3 C19 119.7(2) . .
C5 N3 Mg1 122.28(17) . .
C19 N3 Mg1 117.97(15) . .
N2 C3 C4 123.6(2) . .
N2 C3 C2 120.8(2) . .
C4 C3 C2 115.5(2) . .
C31 N4 C34 112.4(2) . .
C31 N4 C32 124.8(2) . .
C34 N4 C32 122.8(2) . .
C5 C4 C3 129.2(2) . .
C5 C4 H4 115.4 . .
C3 C4 H4 115.4 . .
C31 N5 C35 112.3(2) . .
C31 N5 C37 124.8(2) . .
C35 N5 C37 122.9(2) . .
N3 C5 C4 123.9(2) . .
N3 C5 C6 120.1(2) . .
C4 C5 C6 116.0(2) . .
C5 C6 H6A 109.5 . .
C5 C6 H6B 109.5 . .
H6A C6 H6B 109.5 . .
C5 C6 H6C 109.5 . .
H6A C6 H6C 109.5 . .
H6B C6 H6C 109.5 . .
C12 C7 C8 120.4(2) . .
C12 C7 N2 121.0(2) . .
C8 C7 N2 118.3(2) . .
C9 C8 C7 118.4(2) . .
C9 C8 C13 121.2(2) . .
C7 C8 C13 120.4(2) . .
C10 C9 C8 121.5(3) . .
C10 C9 H9 119.3 . .
C8 C9 H9 119.3 . .
C9 C10 C11 119.7(3) . .
C9 C10 H10 120.2 . .
C11 C10 H10 120.2 . .
C10 C11 C12 121.1(3) . .
C10 C11 H11 119.5 . .
C12 C11 H11 119.5 . .
C11 C12 C7 118.9(2) . .
C11 C12 C16 119.0(2) . .
C7 C12 C16 122.1(2) . .
C15 C13 C8 113.3(2) . .
C15 C13 C14 110.2(2) . .
C8 C13 C14 111.6(2) . .
C15 C13 H13 107.1 . .
C8 C13 H13 107.1 . .
C14 C13 H13 107.1 . .
C13 C14 H14A 109.5 . .
C13 C14 H14B 109.5 . .
H14A C14 H14B 109.5 . .
C13 C14 H14C 109.5 . .
H14A C14 H14C 109.5 . .
H14B C14 H14C 109.5 . .
C13 C15 H15A 109.5 . .
C13 C15 H15B 109.5 . .
H15A C15 H15B 109.5 . .
C13 C15 H15C 109.5 . .
H15A C15 H15C 109.5 . .
H15B C15 H15C 109.5 . .
C12 C16 C17 110.5(2) . .
C12 C16 C18 112.5(3) . .
C17 C16 C18 110.6(2) . .
C12 C16 H16 107.7 . .
C17 C16 H16 107.7 . .
C18 C16 H16 107.7 . .
C16 C17 H17A 109.5 . .
C16 C17 H17B 109.5 . .
H17A C17 H17B 109.5 . .
C16 C17 H17C 109.5 . .
H17A C17 H17C 109.5 . .
H17B C17 H17C 109.5 . .
C16 C18 H18A 109.5 . .
C16 C18 H18B 109.5 . .
H18A C18 H18B 109.5 . .
C16 C18 H18C 109.5 . .
H18A C18 H18C 109.5 . .
H18B C18 H18C 109.5 . .
C20 C19 C24 120.6(2) . .
C20 C19 N3 120.4(2) . .
C24 C19 N3 118.8(2) . .
C21 C20 C19 118.7(3) . .
C21 C20 C25 119.8(2) . .
C19 C20 C25 121.5(2) . .
C22 C21 C20 121.5(3) . .
C22 C21 H21 119.3 . .
C20 C21 H21 119.3 . .
C21 C22 C23 119.6(3) . .
C21 C22 H22 120.2 . .
C23 C22 H22 120.2 . .
C22 C23 C24 121.4(3) . .
C22 C23 H23 119.3 . .
C24 C23 H23 119.3 . .
C23 C24 C19 118.3(3) . .
C23 C24 C28 119.9(3) . .
C19 C24 C28 121.8(2) . .
C20 C25 C27 111.8(2) . .
C20 C25 C26 112.0(2) . .
C27 C25 C26 110.2(3) . .
C20 C25 H25 107.6 . .
C27 C25 H25 107.6 . .
C26 C25 H25 107.6 . .
C25 C26 H26A 109.5 . .
C25 C26 H26B 109.5 . .
H26A C26 H26B 109.5 . .
C25 C26 H26C 109.5 . .
H26A C26 H26C 109.5 . .
H26B C26 H26C 109.5 . .
C25 C27 H27A 109.5 . .
C25 C27 H27B 109.5 . .
H27A C27 H27B 109.5 . .
C25 C27 H27C 109.5 . .
H27A C27 H27C 109.5 . .
H27B C27 H27C 109.5 . .
C30 C28 C29 109.8(3) . .
C30 C28 C24 113.1(2) . .
C29 C28 C24 111.6(3) . .
C30 C28 H28 107.3 . .
C29 C28 H28 107.3 . .
C24 C28 H28 107.3 . .
C28 C29 H29A 109.5 . .
C28 C29 H29B 109.5 . .
H29A C29 H29B 109.5 . .
C28 C29 H29C 109.5 . .
H29A C29 H29C 109.5 . .
H29B C29 H29C 109.5 . .
C28 C30 H30A 109.5 . .
C28 C30 H30B 109.5 . .
H30A C30 H30B 109.5 . .
C28 C30 H30C 109.5 . .
H30A C30 H30C 109.5 . .
H30B C30 H30C 109.5 . .
N4 C31 N5 103.1(2) . .
N4 C31 Mg1 131.05(17) . .
N5 C31 Mg1 125.87(17) . .
N4 C32 H32A 109.5 . .
N4 C32 H32B 109.5 . .
H32A C32 H32B 109.5 . .
N4 C32 H32C 109.5 . .
H32A C32 H32C 109.5 . .
H32B C32 H32C 109.5 . .
C34 C33 H33A 109.5 . .
C34 C33 H33B 109.5 . .
H33A C33 H33B 109.5 . .
C34 C33 H33C 109.5 . .
H33A C33 H33C 109.5 . .
H33B C33 H33C 109.5 . .
C35 C34 N4 106.1(2) . .
C35 C34 C33 131.2(2) . .
N4 C34 C33 122.7(2) . .
C34 C35 N5 106.1(2) . .
C34 C35 C36 131.1(2) . .
N5 C35 C36 122.8(2) . .
C35 C36 H36A 109.5 . .
C35 C36 H36B 109.5 . .
H36A C36 H36B 109.5 . .
C35 C36 H36C 109.5 . .
H36A C36 H36C 109.5 . .
H36B C36 H36C 109.5 . .
N5 C37 H37A 109.5 . .
N5 C37 H37B 109.5 . .
H37A C37 H37B 109.5 . .
N5 C37 H37C 109.5 . .
H37A C37 H37C 109.5 . .
H37B C37 H37C 109.5 . .
C39 C38 C40 117.4(7) . 2_557
C39 C38 H38 121.3 . .
C40 C38 H38 121.3 2_557 .
C40 C39 C38 130.0(6) . .
C40 C39 H39 115.0 . .
C38 C39 H39 115.0 . .
C39 C40 C38 112.6(7) . 2_557
C39 C40 H40 123.7 . .
C38 C40 H40 123.7 2_557 .

loop_
_geom_bond_atom_site_label_1
_geom_bond_atom_site_label_2
_geom_bond_distance
_geom_bond_site_symmetry_2
Mg1 N1 2.031(2) .
Mg1 N3 2.050(2) .
Mg1 N2 2.052(2) .
Mg1 C31 2.207(3) .
N1 C1 1.144(4) .
N2 C3 1.322(3) .
N2 C7 1.438(3) .
C2 C3 1.520(3) .
C2 H2A 0.9800 .
C2 H2B 0.9800 .
C2 H2C 0.9800 .
N3 C5 1.329(3) .
N3 C19 1.439(3) .
C3 C4 1.413(4) .
N4 C31 1.353(3) .
N4 C34 1.389(3) .
N4 C32 1.461(3) .
C4 C5 1.409(4) .
C4 H4 0.9500 .
N5 C31 1.360(3) .
N5 C35 1.386(3) .
N5 C37 1.458(3) .
C5 C6 1.518(4) .
C6 H6A 0.9800 .
C6 H6B 0.9800 .
C6 H6C 0.9800 .
C7 C12 1.406(4) .
C7 C8 1.413(4) .
C8 C9 1.391(4) .
C8 C13 1.527(3) .
C9 C10 1.381(4) .
C9 H9 0.9500 .
C10 C11 1.385(4) .
C10 H10 0.9500 .
C11 C12 1.391(4) .
C11 H11 0.9500 .
C12 C16 1.521(4) .
C13 C15 1.526(4) .
C13 C14 1.527(4) .
C13 H13 1.0000 .
C14 H14A 0.9800 .
C14 H14B 0.9800 .
C14 H14C 0.9800 .
C15 H15A 0.9800 .
C15 H15B 0.9800 .
C15 H15C 0.9800 .
C16 C17 1.530(4) .
C16 C18 1.536(4) .
C16 H16 1.0000 .
C17 H17A 0.9800 .
C17 H17B 0.9800 .
C17 H17C 0.9800 .
C18 H18A 0.9800 .
C18 H18B 0.9800 .
C18 H18C 0.9800 .
C19 C20 1.406(4) .
C19 C24 1.414(4) .
C20 C21 1.394(4) .
C20 C25 1.516(4) .
C21 C22 1.377(4) .
C21 H21 0.9500 .
C22 C23 1.388(5) .
C22 H22 0.9500 .
C23 C24 1.395(4) .
C23 H23 0.9500 .
C24 C28 1.525(4) .
C25 C27 1.528(4) .
C25 C26 1.530(4) .
C25 H25 1.0000 .
C26 H26A 0.9800 .
C26 H26B 0.9800 .
C26 H26C 0.9800 .
C27 H27A 0.9800 .
C27 H27B 0.9800 .
C27 H27C 0.9800 .
C28 C30 1.512(4) .
C28 C29 1.521(5) .
C28 H28 1.0000 .
C29 H29A 0.9800 .
C29 H29B 0.9800 .
C29 H29C 0.9800 .
C30 H30A 0.9800 .
C30 H30B 0.9800 .
C30 H30C 0.9800 .
C32 H32A 0.9800 .
C32 H32B 0.9800 .
C32 H32C 0.9800 .
C33 C34 1.482(4) .
C33 H33A 0.9800 .
C33 H33B 0.9800 .
C33 H33C 0.9800 .
C34 C35 1.354(4) .
C35 C36 1.484(4) .
C36 H36A 0.9800 .
C36 H36B 0.9800 .
C36 H36C 0.9800 .
C37 H37A 0.9800 .
C37 H37B 0.9800 .
C37 H37C 0.9800 .
C38 C39 1.360(9) .
C38 C40 1.406(2) 2_557
C38 H38 0.9500 .
C39 C40 1.352(9) .
C39 H39 0.9500 .
C40 H40 0.9500 .
